data_9006564
loop_
_publ_author_name
'Manceau, A.'
'Chateigner, D.'
'Gates, W. P.'

_publ_section_title
;
 Polarized EXAFS, distance-valence least-squares modelling (DVLS),
 and quantitative texture analysis approaches to the structural
 refinement of Garfield nontronite
;
_journal_name_full 'Physics and Chemistry of Minerals'
_journal_page_first 347
_journal_page_last 365
_journal_paper_doi 10.1007/s002690050125
_journal_volume 25
_journal_year 1998
_chemical_formula_sum 'Al0.536 Fe2 H2 Na0.5 O12 Si3.464'
_chemical_name_mineral Nontronite
_space_group_IT_number 12
_symmetry_space_group_name_Hall '-C 2y'
_symmetry_space_group_name_H-M 'C 1 2/m 1'
_cell_angle_alpha 90
_cell_angle_beta 101.0
_cell_angle_gamma 90
_cell_formula_units_Z 2
_cell_length_a 5.277
_cell_length_b 9.14
_cell_length_c 9.78
_cell_volume 463.040
_database_code_amcsd 0008146
_exptl_crystal_density_diffrn 3.077
_cod_original_formula_sum 'Na.5 Fe2 (Si3.464 Al.536) O12 H2'
_cod_database_code 9006564

loop_
_space_group_symop_operation_xyz
x,y,z
1/2+x,1/2+y,z
x,-y,z
1/2+x,1/2-y,z
-x,y,-z
1/2-x,1/2+y,-z
-x,-y,-z
1/2-x,1/2-y,-z

loop_
_atom_site_label
_atom_site_fract_x
_atom_site_fract_y
_atom_site_fract_z
_atom_site_occupancy
_atom_site_type_symbol
_atom_site_attached_hydrogens
Na 0.50000 0.00000 0.50000 0.50000 Na 0
Fe 0.00000 0.66700 0.00000 1.00000 Fe 0
Si 0.43100 0.32800 0.28800 0.86600 Si 0
Al 0.43100 0.32800 0.28800 0.13400 Al 0
O1 0.36400 0.31300 0.11500 1.00000 O 0
O2 0.48900 0.50000 0.33000 1.00000 O 0
O3 0.18600 0.73100 0.35300 1.00000 O 0
O-H4 0.39600 0.00000 0.11500 1.00000 O 1

loop_
_cod_changelog_entry_id
_cod_changelog_entry_author
_cod_changelog_entry_date
_cod_changelog_entry_text
1
;cod-tools version 3.8.0
Id: cif_guess_AMCSD_atom_types 9574 2023-05-10 09:00:05Z saulius
;
2023-05-10T18:50:33+03:00
;Derived atom types and hydrogen counts
from atom names that follow the AMCSD naming convention
(Wat == water, O-H == hydroxyl).
;

loop_
_cod_related_entry_id
_cod_related_entry_database
_cod_related_entry_code
1 AMCSD 0008146
